data_2019965
loop_
_publ_author_name
'Smith, Graham'

_publ_section_title
;
 The structures of the isomorphous potassium and rubidium salts of
 4-nitrobenzoic acid and an overview of the metal complex
 stereochemistries of the alkali metal salt series with this ligand
;
_journal_coeditor_code KY3080
_journal_issue 6
_journal_name_full 'Acta Crystallographica Section C'
_journal_page_first
;
;
_journal_paper_doi 10.1107/S205322961500947X
_journal_volume 71
_journal_year 2015
_chemical_formula_iupac '[K (C7 H4 N2 O2) (H2 O)2]'
_chemical_formula_moiety 'C7 H8 K N O6'
_chemical_formula_sum 'C7 H8 K N O6'
_chemical_formula_weight 241.24
_chemical_name_common 'potassium 4-nitrobenzoate dihydrate'
_chemical_name_systematic
;
Poly[\m~2~-aqua-aqua-\m~3~-(4-nitrobenzoato)-potassium]
;
_space_group_IT_number 14
_symmetry_cell_setting monoclinic
_symmetry_space_group_name_Hall '-P 2ybc'
_symmetry_space_group_name_H-M 'P 1 21/c 1'
_atom_sites_solution_hydrogens geom
_atom_sites_solution_primary direct
_atom_sites_solution_secondary difmap
_audit_creation_method SHELXL97
_cell_angle_alpha 90.00
_cell_angle_beta 97.299(6)
_cell_angle_gamma 90.00
_cell_formula_units_Z 4
_cell_length_a 5.8217(4)
_cell_length_b 6.9692(5)
_cell_length_c 23.8602(16)
_cell_measurement_reflns_used 1787
_cell_measurement_temperature 200.0(10)
_cell_measurement_theta_max 28.42
_cell_measurement_theta_min 3.55
_cell_volume 960.23(12)
_computing_cell_refinement
;
CrysAlis PRO (Agilent, 2013)
;
_computing_data_collection
;
CrysAlis PRO (Agilent, 2013)
;
_computing_data_reduction
;
CrysAlis PRO (Agilent, 2013)
;
_computing_molecular_graphics
;
PLATON (Spek, 2009)
;
_computing_publication_material
;
PLATON (Spek, 2009)
;
_computing_structure_refinement
;
SHELXL97 (Sheldrick, 2008) within WinGX (Farrugia, 2012)
;
_computing_structure_solution
;
SHELXS97 (Sheldrick, 2008)
;
_diffrn_ambient_temperature 200.0(10)
_diffrn_detector_area_resol_mean 16.077
_diffrn_measured_fraction_theta_full 0.998
_diffrn_measured_fraction_theta_max 0.998
_diffrn_measurement_device_type 'Oxford Diffraction Gemini-S CCD-detector'
_diffrn_measurement_method '\w scans'
_diffrn_radiation_monochromator graphite
_diffrn_radiation_source 'Enhance (Mo) X-ray source'
_diffrn_radiation_type MoK\a
_diffrn_radiation_wavelength 0.71073
_diffrn_reflns_av_R_equivalents 0.0189
_diffrn_reflns_av_sigmaI/netI 0.0291
_diffrn_reflns_limit_h_max 7
_diffrn_reflns_limit_h_min -6
_diffrn_reflns_limit_k_max 8
_diffrn_reflns_limit_k_min -5
_diffrn_reflns_limit_l_max 29
_diffrn_reflns_limit_l_min -25
_diffrn_reflns_number 3638
_diffrn_reflns_theta_full 26.00
_diffrn_reflns_theta_max 26.00
_diffrn_reflns_theta_min 3.39
_diffrn_standards_number 0
_exptl_absorpt_coefficient_mu 0.562
_exptl_absorpt_correction_T_max 0.980
_exptl_absorpt_correction_T_min 0.945
_exptl_absorpt_correction_type multi-scan
_exptl_absorpt_process_details
;
(CrysAlis PRO; Agilent, 2013)
;
_exptl_crystal_colour colourless
_exptl_crystal_density_diffrn 1.669
_exptl_crystal_density_method 'not measured'
_exptl_crystal_description plate
_exptl_crystal_F_000 496
_exptl_crystal_size_max 0.30
_exptl_crystal_size_mid 0.25
_exptl_crystal_size_min 0.08
_refine_diff_density_max 0.301
_refine_diff_density_min -0.221
_refine_ls_extinction_method none
_refine_ls_goodness_of_fit_ref 1.042
_refine_ls_hydrogen_treatment constr
_refine_ls_matrix_type full
_refine_ls_number_parameters 137
_refine_ls_number_reflns 1886
_refine_ls_number_restraints 0
_refine_ls_restrained_S_all 1.042
_refine_ls_R_factor_all 0.0330
_refine_ls_R_factor_gt 0.0299
_refine_ls_shift/su_max 0.001
_refine_ls_shift/su_mean 0.000
_refine_ls_structure_factor_coef Fsqd
_refine_ls_weighting_details 'calc w=1/[\s^2^(Fo^2^)+(0.0335P)^2^+0.1983P] where P=(Fo^2^+2Fc^2^)/3'
_refine_ls_weighting_scheme calc
_refine_ls_wR_factor_gt 0.0712
_refine_ls_wR_factor_ref 0.0734
_reflns_number_gt 1755
_reflns_number_total 1886
_reflns_threshold_expression I>2\s(I)
_cod_data_source_file ky3080sup1.cif
_cod_data_source_block I
_cod_original_sg_symbol_H-M 'P 21/c'
_cod_database_code 2019965
_cod_database_fobs_code 2019965

loop_
_symmetry_equiv_pos_as_xyz
'x, y, z'
'-x, y+1/2, -z+1/2'
'-x, -y, -z'
'x, -y+1/2, z+1/2'

loop_
_atom_site_aniso_label
_atom_site_aniso_U_11
_atom_site_aniso_U_22
_atom_site_aniso_U_33
_atom_site_aniso_U_12
_atom_site_aniso_U_13
_atom_site_aniso_U_23
K1 0.0331(2) 0.0256(2) 0.0239(2) 0.0001(2) 0.0034(2) -0.0004(2)
O1W 0.0388(7) 0.0417(8) 0.0262(7) -0.0009(6) 0.0043(5) 0.0039(6)
O2W 0.0593(8) 0.0268(7) 0.0238(6) -0.0026(7) 0.0011(6) 0.0046(6)
O11 0.0629(9) 0.0411(9) 0.0311(8) -0.0084(8) 0.0212(7) -0.0019(6)
O12 0.0420(8) 0.0806(12) 0.0294(8) 0.0082(8) -0.0037(6) -0.0264(8)
O41 0.0514(9) 0.0649(11) 0.0418(8) -0.0068(8) 0.0231(7) 0.0122(8)
O42 0.0664(9) 0.0480(9) 0.0211(7) -0.0090(8) 0.0055(6) -0.0036(6)
N4 0.0429(9) 0.0255(8) 0.0265(8) 0.0026(7) 0.0111(7) 0.0042(7)
C1 0.0253(8) 0.0139(8) 0.0228(8) 0.0052(7) 0.0006(6) -0.0004(6)
C2 0.0268(8) 0.0183(8) 0.0269(9) -0.0007(7) -0.0051(7) -0.0009(7)
C3 0.0208(8) 0.0185(8) 0.0352(10) -0.0009(7) 0.0043(6) 0.0034(7)
C4 0.0309(8) 0.0173(8) 0.0205(8) 0.0031(7) 0.0060(7) 0.0034(7)
C5 0.0268(8) 0.0199(8) 0.0220(8) -0.0008(7) -0.0014(6) -0.0003(7)
C6 0.0223(8) 0.0194(8) 0.0237(9) -0.0010(7) 0.0028(6) 0.0009(7)
C11 0.0366(9) 0.0275(10) 0.0228(9) 0.0126(9) 0.0010(7) -0.0023(8)

loop_
_atom_site_type_symbol
_atom_site_label
_atom_site_fract_x
_atom_site_fract_y
_atom_site_fract_z
_atom_site_U_iso_or_equiv
_atom_site_thermal_displace_type
_atom_site_calc_flag
_atom_site_refinement_flags
_atom_site_occupancy
K K1 0.77670(6) 0.69041(6) 1.023880(10) 0.02760(10) Uani d . 1.000
O O1W 0.7292(2) 0.9884(2) 0.94571(5) 0.0356(4) Uani d . 1.000
O O2W 0.7330(2) 0.30012(19) 1.01672(5) 0.0370(4) Uani d . 1.000
O O11 1.0168(3) 0.6385(2) 0.63127(5) 0.0437(5) Uani d . 1.000
O O12 0.7106(2) 0.4571(3) 0.60516(6) 0.0514(5) Uani d . 1.000
O O41 0.4839(3) 0.4220(3) 0.88176(6) 0.0512(5) Uani d . 1.000
O O42 0.8214(3) 0.5415(2) 0.90923(6) 0.0452(5) Uani d . 1.000
N N4 0.6699(3) 0.4893(2) 0.87230(6) 0.0311(5) Uani d . 1.000
C C1 0.7928(3) 0.5361(2) 0.70211(7) 0.0209(5) Uani d . 1.000
C C2 0.5842(3) 0.4621(2) 0.71540(7) 0.0247(5) Uani d . 1.000
C C3 0.5418(3) 0.4481(2) 0.77096(8) 0.0248(5) Uani d . 1.000
C C4 0.7122(3) 0.5086(2) 0.81307(7) 0.0227(5) Uani d . 1.000
C C5 0.9195(3) 0.5860(2) 0.80152(7) 0.0233(5) Uani d . 1.000
C C6 0.9576(3) 0.6003(2) 0.74560(7) 0.0218(5) Uani d . 1.000
C C11 0.8449(3) 0.5455(3) 0.64141(7) 0.0292(5) Uani d . 1.000
H H2 0.46970 0.42070 0.68590 0.0300 Uiso c R 1.000
H H3 0.39930 0.39810 0.78000 0.0300 Uiso c R 1.000
H H5 1.03270 0.62830 0.83110 0.0280 Uiso c R 1.000
H H6 1.09820 0.65460 0.73670 0.0260 Uiso c R 1.000
H H11W 0.59450 0.98250 0.92560 0.0530 Uiso d R 1.000
H H12W 0.81490 1.01440 0.92060 0.0530 Uiso d R 1.000
H H21W 0.74160 0.24130 1.04820 0.0550 Uiso d R 1.000
H H22W 0.72240 0.21050 0.99140 0.0550 Uiso d R 1.000

loop_
_atom_type_symbol
_atom_type_description
_atom_type_scat_dispersion_real
_atom_type_scat_dispersion_imag
_atom_type_scat_source
C C 0.0033 0.0016 'International Tables Vol C Tables 4.2.6.8 and 6.1.1.4'
H H 0.0000 0.0000 'International Tables Vol C Tables 4.2.6.8 and 6.1.1.4'
N N 0.0061 0.0033 'International Tables Vol C Tables 4.2.6.8 and 6.1.1.4'
O O 0.0106 0.0060 'International Tables Vol C Tables 4.2.6.8 and 6.1.1.4'
K K 0.2009 0.2494 'International Tables Vol C Tables 4.2.6.8 and 6.1.1.4'

loop_
_geom_angle_atom_site_label_1
_geom_angle_atom_site_label_2
_geom_angle_atom_site_label_3
_geom_angle_site_symmetry_1
_geom_angle_site_symmetry_3
_geom_angle
_geom_angle_publ_flag
O1W K1 O2W . . 134.43(4) no
O1W K1 O42 . . 69.87(4) no
O1W K1 O2W . 3_667 75.95(4) no
O1W K1 O41 . 3_667 133.41(5) no
O1W K1 O11 . 4_565 105.75(4) no
O2W K1 O42 . . 67.24(4) no
O2W K1 O2W . 3_667 85.49(4) no
O2W K1 O41 . 3_667 74.52(5) no
O2W K1 O11 . 4_565 118.51(4) no
O2W K1 O42 3_667 . 84.78(4) no
O41 K1 O42 3_667 . 135.91(5) no
O11 K1 O42 4_565 . 147.02(5) no
O2W K1 O41 3_667 3_667 70.85(4) no
O2W K1 O11 3_667 4_565 126.86(4) no
O11 K1 O41 4_565 3_667 71.70(5) no
K1 O2W K1 . 3_667 94.51(4) no
K1 O11 C11 4_564 . 94.25(11) no
K1 O41 N4 3_667 . 141.87(11) no
K1 O42 N4 . . 129.04(13) no
H11W O1W H12W . . 101.00 no
K1 O1W H11W . . 110.00 no
K1 O1W H12W . . 128.00 no
K1 O2W H21W 3_667 . 104.00 no
K1 O2W H21W . . 115.00 no
K1 O2W H22W . . 139.00 no
H21W O2W H22W . . 105.00 no
K1 O2W H22W 3_667 . 79.00 no
O41 N4 O42 . . 123.70(16) no
O41 N4 C4 . . 118.10(15) no
O42 N4 C4 . . 118.20(16) no
C2 C1 C6 . . 119.13(15) no
C2 C1 C11 . . 121.26(15) no
C6 C1 C11 . . 119.61(15) no
C1 C2 C3 . . 120.77(16) no
C2 C3 C4 . . 118.39(16) no
N4 C4 C5 . . 118.98(15) no
C3 C4 C5 . . 122.52(16) no
N4 C4 C3 . . 118.50(15) no
C4 C5 C6 . . 118.14(15) no
C1 C6 C5 . . 121.00(16) no
O11 C11 C1 . . 118.17(15) no
O12 C11 C1 . . 117.06(16) no
O11 C11 O12 . . 124.78(16) no
C1 C2 H2 . . 120.00 no
C3 C2 H2 . . 120.00 no
C2 C3 H3 . . 121.00 no
C4 C3 H3 . . 121.00 no
C4 C5 H5 . . 121.00 no
C6 C5 H5 . . 121.00 no
C1 C6 H6 . . 119.00 no
C5 C6 H6 . . 120.00 no

loop_
_geom_bond_atom_site_label_1
_geom_bond_atom_site_label_2
_geom_bond_site_symmetry_2
_geom_bond_distance
_geom_bond_publ_flag
K1 O1W . 2.7816(14) yes
K1 O2W . 2.7352(14) yes
K1 O42 . 2.9681(15) yes
K1 O2W 3_667 3.0029(12) yes
K1 O41 3_667 2.9752(17) yes
K1 O11 4_565 3.0051(14) yes
O11 C11 . 1.242(2) no
O12 C11 . 1.252(2) no
O41 N4 . 1.227(2) no
O42 N4 . 1.220(2) no
O1W H11W . 0.8700 no
O1W H12W . 0.8500 no
O2W H21W . 0.8500 no
O2W H22W . 0.8700 no
N4 C4 . 1.471(2) no
C1 C2 . 1.393(2) no
C1 C6 . 1.394(2) no
C1 C11 . 1.518(2) no
C2 C3 . 1.382(3) no
C3 C4 . 1.385(2) no
C4 C5 . 1.381(2) no
C5 C6 . 1.384(2) no
C2 H2 . 0.9500 no
C3 H3 . 0.9500 no
C5 H5 . 0.9500 no
C6 H6 . 0.9500 no

loop_
_geom_hbond_atom_site_label_D
_geom_hbond_atom_site_label_H
_geom_hbond_atom_site_label_A
_geom_hbond_site_symmetry_A
_geom_hbond_distance_DH
_geom_hbond_distance_HA
_geom_hbond_distance_DA
_geom_hbond_angle_DHA
_geom_hbond_publ_flag
O1W H11W O12 2_656 0.87 1.84 2.6994(17) 170 yes
O1W H12W O11 2_756 0.85 1.88 2.7101(19) 165 yes
O2W H21W O12 4_555 0.85 1.96 2.785(2) 162 yes
O2W H22W O1W 1_545 0.87 1.90 2.7534(18) 170 yes

loop_
_geom_torsion_atom_site_label_1
_geom_torsion_atom_site_label_2
_geom_torsion_atom_site_label_3
_geom_torsion_atom_site_label_4
_geom_torsion_site_symmetry_1
_geom_torsion_site_symmetry_3
_geom_torsion_site_symmetry_4
_geom_torsion
_geom_torsion_publ_flag
O1W K1 O2W K1 . . 3_667 -65.28(6) no
O42 K1 O2W K1 . . 3_667 -86.23(5) no
O2W K1 O2W K1 3_667 . 3_667 0.00(5) no
O41 K1 O2W K1 3_667 . 3_667 71.36(4) no
O11 K1 O2W K1 4_565 . 3_667 129.94(4) no
O1W K1 O42 N4 . . . -86.38(14) no
O2W K1 O42 N4 . . . 77.84(14) no
O2W K1 O42 N4 3_667 . . -9.45(14) no
O41 K1 O42 N4 3_667 . . 45.96(16) no
O11 K1 O42 N4 4_565 . . -174.44(12) no
O1W K1 O2W K1 . 3_667 3_667 138.03(4) no
O2W K1 O2W K1 . 3_667 3_667 0.00(4) no
O42 K1 O2W K1 . 3_667 3_667 67.51(4) no
O1W K1 O41 N4 . 3_667 3_667 70.9(3) no
O2W K1 O41 N4 . 3_667 3_667 -66.6(2) no
O42 K1 O41 N4 . 3_667 3_667 -36.3(3) no
O1W K1 O11 C11 . 4_565 4_565 72.22(12) no
O2W K1 O11 C11 . 4_565 4_565 -119.01(11) no
O42 K1 O11 C11 . 4_565 4_565 149.37(11) no
K1 O11 C11 O12 4_564 . . 41.0(2) no
K1 O11 C11 C1 4_564 . . -139.42(15) no
K1 O41 N4 O42 3_667 . . -2.7(3) no
K1 O41 N4 C4 3_667 . . 177.52(15) no
K1 O42 N4 O41 . . . -28.5(2) no
K1 O42 N4 C4 . . . 151.36(11) no
O41 N4 C4 C3 . . . -0.7(2) no
O41 N4 C4 C5 . . . 179.30(17) no
O42 N4 C4 C3 . . . 179.45(15) no
O42 N4 C4 C5 . . . -0.5(2) no
C6 C1 C2 C3 . . . -1.4(2) no
C11 C1 C2 C3 . . . 177.75(15) no
C2 C1 C6 C5 . . . 2.0(2) no
C11 C1 C6 C5 . . . -177.18(15) no
C2 C1 C11 O11 . . . 169.32(16) no
C2 C1 C11 O12 . . . -11.1(3) no
C6 C1 C11 O11 . . . -11.5(3) no
C6 C1 C11 O12 . . . 168.09(17) no
C1 C2 C3 C4 . . . -0.3(2) no
C2 C3 C4 N4 . . . -178.47(13) no
C2 C3 C4 C5 . . . 1.5(2) no
N4 C4 C5 C6 . . . 179.03(13) no
C3 C4 C5 C6 . . . -1.0(2) no
C4 C5 C6 C1 . . . -0.8(2) no
